data_7008116
loop_
_publ_author_name
'Kalinin, V. N.'
'Rys, E. G.'
'Tyutyunov, A. A.'
'Starikova, Z. A.'
'Korlyukov, A. A.'
'Ol'shevskaya, V. A.'
'Sung, D. D.'
'Ponomaryov, A. B.'
'Petrovskii, P. V.'
'Hey-Hawkins, E'

_publ_section_title
;
 The first carborane triflates: synthesis and reactivity of
 1-trifluoromethanesulfonylmethyl- and
 1,2-bis(trifluoromethanesulfonylmethyl)-o-carborane.
;
_journal_issue 5
_journal_name_full 'Dalton transactions (Cambridge, England : 2003)'
_journal_page_first 903
_journal_page_last 908
_journal_paper_doi 10.1039/b417199c
_journal_year 2005
_chemical_formula_sum 'C8 H18 B9 N'
_chemical_formula_weight 225.52
_chemical_name_common nido-7-((pyridinium)methyl)-7,8-dicarbaundecaborate
_chemical_name_systematic
;
?
;
_space_group_IT_number 14
_symmetry_cell_setting monoclinic
_symmetry_space_group_name_Hall '-P 2ybc'
_symmetry_space_group_name_H-M 'P 1 21/c 1'
_atom_sites_solution_hydrogens geom
_atom_sites_solution_primary direct
_atom_sites_solution_secondary difmap
_audit_creation_method SHELXL-97
_cell_angle_alpha 90.00
_cell_angle_beta 93.345(9)
_cell_angle_gamma 90.00
_cell_formula_units_Z 4
_cell_length_a 7.984(4)
_cell_length_b 10.740(5)
_cell_length_c 15.354(7)
_cell_measurement_temperature 110(2)
_cell_volume 1314.3(11)
_computing_cell_refinement 'SAINTPlus (Bruker, 1998a)'
_computing_data_collection 'SMART (Bruker, 1998b)'
_computing_data_reduction 'SAINTPlus (Bruker, 1998a)'
_computing_molecular_graphics 'SHELXTL ver. 5.1 (Sheldrick, 1998b)'
_computing_publication_material 'SHELXTL ver. 5.1 (Sheldrick, 1998b)'
_computing_structure_refinement 'SHELXTL ver. 5.1 (Sheldrick, 1998b)'
_computing_structure_solution 'SHELXTL ver. 5.1 (Sheldrick, 1998b)'
_diffrn_ambient_temperature 110(2)
_diffrn_measured_fraction_theta_full 0.990
_diffrn_measured_fraction_theta_max 0.990
_diffrn_measurement_device_type 'Bruker SMART 1000 CCD area detector'
_diffrn_measurement_method 'phi and omega scans'
_diffrn_radiation_monochromator graphite
_diffrn_radiation_source 'fine-focus sealed tube'
_diffrn_radiation_type MoK\a
_diffrn_radiation_wavelength 0.71073
_diffrn_reflns_av_R_equivalents 0.0438
_diffrn_reflns_av_sigmaI/netI 0.0347
_diffrn_reflns_limit_h_max 10
_diffrn_reflns_limit_h_min -10
_diffrn_reflns_limit_k_max 14
_diffrn_reflns_limit_k_min -14
_diffrn_reflns_limit_l_max 20
_diffrn_reflns_limit_l_min -20
_diffrn_reflns_number 12170
_diffrn_reflns_theta_full 27.99
_diffrn_reflns_theta_max 27.99
_diffrn_reflns_theta_min 2.32
_exptl_absorpt_coefficient_mu 0.055
_exptl_absorpt_correction_T_max 0.928
_exptl_absorpt_correction_T_min 0.290
_exptl_absorpt_correction_type multi-scan
_exptl_absorpt_process_details 'SADABS (Sheldrick, 1998a)'
_exptl_crystal_colour colorless
_exptl_crystal_density_diffrn 1.140
_exptl_crystal_density_method 'not measured'
_exptl_crystal_description prism
_exptl_crystal_F_000 472
_exptl_crystal_size_max 0.45
_exptl_crystal_size_mid 0.35
_exptl_crystal_size_min 0.25
_refine_diff_density_max 0.355
_refine_diff_density_min -0.283
_refine_diff_density_rms 0.052
_refine_ls_extinction_method none
_refine_ls_goodness_of_fit_ref 1.010
_refine_ls_hydrogen_treatment refall
_refine_ls_matrix_type full
_refine_ls_number_parameters 235
_refine_ls_number_reflns 3145
_refine_ls_number_restraints 0
_refine_ls_restrained_S_all 1.010
_refine_ls_R_factor_all 0.0738
_refine_ls_R_factor_gt 0.0560
_refine_ls_shift/su_max 0.000
_refine_ls_shift/su_mean 0.000
_refine_ls_structure_factor_coef Fsqd
_refine_ls_weighting_details 'calc w=1/[\s^2^(Fo^2^)+(0.0333P)^2^+1.2332P] where P=(Fo^2^+2Fc^2^)/3'
_refine_ls_weighting_scheme calc
_refine_ls_wR_factor_gt 0.1214
_refine_ls_wR_factor_ref 0.1325
_reflns_number_gt 2359
_reflns_number_total 3145
_reflns_threshold_expression I>2\s(I)
_cod_data_source_file b417199c.txt
_cod_data_source_block posl_1
_cod_depositor_comments
;
The following automatic conversions were performed:
'_symmetry_cell_setting' value 'Monoclinic' changed to 'monoclinic'
according to '/home/saulius/struct/CIF-dictionaries/cif_core.dic'
dictionary named 'cif_core.dic' version 2.4.1 from 2010-06-29.

Automatic conversion script
Id: cif_fix_enum 1527 2010-12-29 10:47:43Z saulius 
;
_cod_original_cell_volume 1314.3(10)
_cod_original_sg_symbol_H-M 'P 21/c'
_cod_database_code 7008116

loop_
_symmetry_equiv_pos_as_xyz
'x, y, z'
'-x, y+1/2, -z+1/2'
'-x, -y, -z'
'x, -y-1/2, z-1/2'

loop_
_atom_site_label
_atom_site_type_symbol
_atom_site_fract_x
_atom_site_fract_y
_atom_site_fract_z
_atom_site_U_iso_or_equiv
_atom_site_adp_type
_atom_site_occupancy
_atom_site_symmetry_multiplicity
_atom_site_calc_flag
_atom_site_refinement_flags
_atom_site_disorder_assembly
_atom_site_disorder_group
N1 N 0.28247(15) 0.77567(12) 0.07241(9) 0.0222(3) Uani 1 1 d . . .
C1 C 0.5844(2) 0.73893(15) 0.23466(11) 0.0244(3) Uani 1 1 d . . .
C2 C 0.53415(18) 0.83778(14) 0.16319(10) 0.0212(3) Uani 1 1 d . . .
C3 C 0.34869(19) 0.86014(16) 0.14402(11) 0.0239(3) Uani 1 1 d . . .
C4 C 0.2199(2) 0.82423(17) -0.00302(11) 0.0271(4) Uani 1 1 d . . .
C5 C 0.1639(2) 0.74797(19) -0.07054(11) 0.0329(4) Uani 1 1 d . . .
C6 C 0.1729(2) 0.62076(19) -0.06026(12) 0.0337(4) Uani 1 1 d . . .
C7 C 0.2372(2) 0.57202(18) 0.01858(13) 0.0340(4) Uani 1 1 d . . .
C8 C 0.2899(2) 0.65201(16) 0.08426(12) 0.0290(4) Uani 1 1 d . . .
B1 B 0.7519(2) 0.66211(18) 0.21337(12) 0.0257(4) Uani 1 1 d . . .
B2 B 0.8255(2) 0.73142(17) 0.11242(12) 0.0249(4) Uani 1 1 d . . .
H10 H 0.696(4) 0.684(3) 0.1182(19) 0.091(10) Uiso 1 1 d . . .
B3 B 0.6610(2) 0.84436(17) 0.08526(12) 0.0236(4) Uani 1 1 d . . .
B4 B 0.7617(2) 0.78086(19) 0.29620(12) 0.0265(4) Uani 1 1 d . . .
B5 B 0.9125(2) 0.77629(18) 0.21699(12) 0.0245(4) Uani 1 1 d . . .
B6 B 0.8539(2) 0.89229(17) 0.13555(12) 0.0234(4) Uani 1 1 d . . .
B7 B 0.6685(2) 0.96297(17) 0.16666(12) 0.0238(4) Uani 1 1 d . . .
B8 B 0.6083(2) 0.89249(18) 0.26415(12) 0.0245(4) Uani 1 1 d . . .
B9 B 0.8225(2) 0.92230(18) 0.24862(12) 0.0259(4) Uani 1 1 d . . .
H1C H 0.489(3) 0.7023(18) 0.2656(13) 0.034(5) Uiso 1 1 d . . .
H3CA H 0.283(2) 0.8434(17) 0.1948(12) 0.024(4) Uiso 1 1 d . . .
H3CB H 0.330(2) 0.9444(17) 0.1246(11) 0.022(4) Uiso 1 1 d . . .
H4C H 0.218(2) 0.9117(17) -0.0059(11) 0.021(4) Uiso 1 1 d . . .
H5C H 0.126(3) 0.787(2) -0.1209(15) 0.048(6) Uiso 1 1 d . . .
H6C H 0.138(3) 0.5675(19) -0.1064(13) 0.037(5) Uiso 1 1 d . . .
H7C H 0.243(3) 0.487(2) 0.0270(14) 0.044(6) Uiso 1 1 d . . .
H8C H 0.333(3) 0.6235(19) 0.1390(14) 0.037(5) Uiso 1 1 d . . .
H1 H 0.771(2) 0.5682(19) 0.2338(12) 0.035(5) Uiso 1 1 d . . .
H2 H 0.902(2) 0.6875(18) 0.0657(12) 0.032(5) Uiso 1 1 d . . .
H3 H 0.612(2) 0.8704(18) 0.0196(12) 0.032(5) Uiso 1 1 d . . .
H4 H 0.777(3) 0.751(2) 0.3634(14) 0.042(6) Uiso 1 1 d . . .
H5 H 1.045(2) 0.7573(17) 0.2334(12) 0.028(5) Uiso 1 1 d . . .
H6 H 0.946(2) 0.9437(18) 0.1020(12) 0.031(5) Uiso 1 1 d . . .
H7 H 0.619(2) 1.0550(18) 0.1504(12) 0.030(5) Uiso 1 1 d . . .
H8 H 0.525(2) 0.9362(16) 0.3072(11) 0.022(4) Uiso 1 1 d . . .
H9 H 0.896(2) 0.9932(18) 0.2850(12) 0.031(5) Uiso 1 1 d . . .

loop_
_atom_site_aniso_label
_atom_site_aniso_U_11
_atom_site_aniso_U_22
_atom_site_aniso_U_33
_atom_site_aniso_U_23
_atom_site_aniso_U_13
_atom_site_aniso_U_12
N1 0.0187(6) 0.0243(7) 0.0231(7) -0.0013(5) -0.0018(5) -0.0006(5)
C1 0.0235(7) 0.0247(8) 0.0244(8) 0.0036(6) -0.0031(6) -0.0027(6)
C2 0.0213(7) 0.0211(7) 0.0209(7) -0.0010(6) -0.0024(6) -0.0013(6)
C3 0.0216(7) 0.0248(8) 0.0250(8) -0.0050(6) -0.0016(6) -0.0006(6)
C4 0.0249(8) 0.0285(9) 0.0277(8) 0.0058(7) -0.0011(6) -0.0022(6)
C5 0.0316(9) 0.0448(11) 0.0217(8) 0.0034(8) -0.0036(7) -0.0069(8)
C6 0.0298(9) 0.0414(10) 0.0298(9) -0.0115(8) -0.0005(7) -0.0062(8)
C7 0.0326(9) 0.0255(9) 0.0431(11) -0.0046(8) -0.0047(8) -0.0004(7)
C8 0.0288(8) 0.0262(8) 0.0310(9) 0.0019(7) -0.0071(7) 0.0007(7)
B1 0.0255(8) 0.0229(9) 0.0286(9) 0.0032(7) -0.0006(7) -0.0002(7)
B2 0.0258(9) 0.0240(9) 0.0249(9) -0.0004(7) 0.0012(7) 0.0002(7)
B3 0.0232(8) 0.0248(9) 0.0224(8) 0.0005(7) -0.0008(7) 0.0007(7)
B4 0.0244(8) 0.0323(10) 0.0221(9) 0.0031(7) -0.0040(7) -0.0041(7)
B5 0.0210(8) 0.0275(9) 0.0246(9) 0.0025(7) -0.0014(7) -0.0011(7)
B6 0.0219(8) 0.0229(8) 0.0254(9) 0.0028(7) 0.0009(7) -0.0019(7)
B7 0.0239(8) 0.0216(8) 0.0259(9) -0.0005(7) 0.0004(7) -0.0019(7)
B8 0.0232(8) 0.0278(9) 0.0225(8) -0.0042(7) -0.0001(7) -0.0041(7)
B9 0.0232(8) 0.0289(9) 0.0252(9) -0.0034(8) -0.0013(7) -0.0049(7)

loop_
_atom_type_symbol
_atom_type_description
_atom_type_scat_dispersion_real
_atom_type_scat_dispersion_imag
_atom_type_scat_source
C C 0.0033 0.0016 'International Tables Vol C Tables 4.2.6.8 and 6.1.1.4'
H H 0.0000 0.0000 'International Tables Vol C Tables 4.2.6.8 and 6.1.1.4'
B B 0.0013 0.0007 'International Tables Vol C Tables 4.2.6.8 and 6.1.1.4'
N N 0.0061 0.0033 'International Tables Vol C Tables 4.2.6.8 and 6.1.1.4'

loop_
_geom_angle_atom_site_label_1
_geom_angle_atom_site_label_2
_geom_angle_atom_site_label_3
_geom_angle
_geom_angle_site_symmetry_1
_geom_angle_site_symmetry_3
_geom_angle_publ_flag
C4 N1 C8 120.93(15) . . ?
C4 N1 C3 119.77(14) . . ?
C8 N1 C3 119.28(14) . . ?
C2 C1 B1 112.67(13) . . ?
C2 C1 B4 112.23(13) . . ?
B1 C1 B4 65.21(11) . . ?
C2 C1 B8 63.43(11) . . ?
B1 C1 B8 117.50(13) . . ?
B4 C1 B8 61.81(11) . . ?
C3 C2 C1 116.94(13) . . ?
C3 C2 B3 119.91(13) . . ?
C1 C2 B3 113.83(13) . . ?
C3 C2 B7 118.95(13) . . ?
C1 C2 B7 112.06(12) . . ?
B3 C2 B7 64.61(11) . . ?
C3 C2 B8 113.61(13) . . ?
C1 C2 B8 62.67(11) . . ?
B3 C2 B8 116.94(13) . . ?
B7 C2 B8 61.72(10) . . ?
N1 C3 C2 110.27(13) . . ?
N1 C4 C5 120.54(17) . . ?
C4 C5 C6 119.48(17) . . ?
C5 C6 C7 119.20(17) . . ?
C8 C7 C6 119.10(18) . . ?
N1 C8 C7 120.73(16) . . ?
C1 B1 B5 104.20(14) . . ?
C1 B1 B4 59.94(10) . . ?
B5 B1 B4 59.07(11) . . ?
C1 B1 B2 105.70(13) . . ?
B5 B1 B2 58.83(10) . . ?
B4 B1 B2 107.74(13) . . ?
B6 B2 B5 61.12(10) . . ?
B6 B2 B3 58.60(10) . . ?
B5 B2 B3 105.38(13) . . ?
B6 B2 B1 105.53(13) . . ?
B5 B2 B1 58.52(11) . . ?
B3 B2 B1 101.58(13) . . ?
C2 B3 B6 104.99(13) . . ?
C2 B3 B7 60.56(10) . . ?
B6 B3 B7 59.38(10) . . ?
C2 B3 B2 106.07(13) . . ?
B6 B3 B2 59.50(10) . . ?
B7 B3 B2 108.76(13) . . ?
C1 B4 B5 100.81(13) . . ?
C1 B4 B8 59.16(10) . . ?
B5 B4 B8 108.54(13) . . ?
C1 B4 B9 103.63(13) . . ?
B5 B4 B9 61.51(11) . . ?
B8 B4 B9 60.18(11) . . ?
C1 B4 B1 54.85(10) . . ?
B5 B4 B1 59.70(11) . . ?
B8 B4 B1 106.48(13) . . ?
B9 B4 B1 108.60(14) . . ?
B4 B5 B1 61.23(11) . . ?
B4 B5 B2 112.60(13) . . ?
B1 B5 B2 62.64(11) . . ?
B4 B5 B9 59.38(11) . . ?
B1 B5 B9 108.13(13) . . ?
B2 B5 B9 109.75(13) . . ?
B4 B5 B6 107.40(13) . . ?
B1 B5 B6 107.33(12) . . ?
B2 B5 B6 59.37(10) . . ?
B9 B5 B6 59.72(11) . . ?
B7 B6 B3 60.99(11) . . ?
B7 B6 B2 112.03(13) . . ?
B3 B6 B2 61.90(10) . . ?
B7 B6 B9 59.46(10) . . ?
B3 B6 B9 107.95(13) . . ?
B2 B6 B9 110.13(13) . . ?
B7 B6 B5 107.35(13) . . ?
B3 B6 B5 106.64(12) . . ?
B2 B6 B5 59.51(10) . . ?
B9 B6 B5 60.03(11) . . ?
C2 B7 B6 100.84(13) . . ?
C2 B7 B9 103.67(13) . . ?
B6 B7 B9 61.49(11) . . ?
C2 B7 B8 59.44(10) . . ?
B6 B7 B8 108.70(13) . . ?
B9 B7 B8 60.15(11) . . ?
C2 B7 B3 54.83(10) . . ?
B6 B7 B3 59.63(10) . . ?
B9 B7 B3 108.48(13) . . ?
B8 B7 B3 106.72(13) . . ?
C1 B8 C2 53.90(9) . . ?
C1 B8 B4 59.03(10) . . ?
C2 B8 B4 102.41(13) . . ?
C1 B8 B7 102.67(13) . . ?
C2 B8 B7 58.85(10) . . ?
B4 B8 B7 107.96(13) . . ?
C1 B8 B9 103.38(13) . . ?
C2 B8 B9 102.92(12) . . ?
B4 B8 B9 59.97(11) . . ?
B7 B8 B9 59.73(10) . . ?
B7 B9 B4 108.16(13) . . ?
B7 B9 B8 60.11(10) . . ?
B4 B9 B8 59.84(11) . . ?
B7 B9 B6 59.05(10) . . ?
B4 B9 B6 107.61(13) . . ?
B8 B9 B6 106.75(12) . . ?
B7 B9 B5 107.20(13) . . ?
B4 B9 B5 59.12(11) . . ?
B8 B9 B5 106.40(13) . . ?
B6 B9 B5 60.24(10) . . ?

loop_
_geom_bond_atom_site_label_1
_geom_bond_atom_site_label_2
_geom_bond_distance
_geom_bond_site_symmetry_2
_geom_bond_publ_flag
N1 C4 1.340(2) . ?
N1 C8 1.341(2) . ?
N1 C3 1.498(2) . ?
C1 C2 1.562(2) . ?
C1 B1 1.621(3) . ?
C1 B4 1.716(2) . ?
C1 B8 1.718(3) . ?
C2 C3 1.512(2) . ?
C2 B3 1.614(2) . ?
C2 B7 1.719(2) . ?
C2 B8 1.729(2) . ?
C4 C5 1.375(3) . ?
C5 C6 1.377(3) . ?
C6 C7 1.389(3) . ?
C7 C8 1.372(2) . ?
B1 B5 1.773(3) . ?
B1 B4 1.800(3) . ?
B1 B2 1.846(3) . ?
B2 B6 1.776(3) . ?
B2 B5 1.778(3) . ?
B2 B3 1.818(3) . ?
B3 B6 1.759(3) . ?
B3 B7 1.783(3) . ?
B4 B5 1.761(3) . ?
B4 B8 1.764(3) . ?
B4 B9 1.766(3) . ?
B5 B9 1.803(3) . ?
B5 B6 1.807(3) . ?
B6 B7 1.755(3) . ?
B6 B9 1.798(3) . ?
B7 B9 1.762(3) . ?
B7 B8 1.769(3) . ?
B8 B9 1.770(3) . ?

loop_
_geom_torsion_atom_site_label_1
_geom_torsion_atom_site_label_2
_geom_torsion_atom_site_label_3
_geom_torsion_atom_site_label_4
_geom_torsion
_geom_torsion_site_symmetry_1
_geom_torsion_site_symmetry_2
_geom_torsion_site_symmetry_3
_geom_torsion_site_symmetry_4
_geom_torsion_publ_flag
B1 C1 C2 C3 145.41(14) . . . . ?
B4 C1 C2 C3 -143.27(14) . . . . ?
B8 C1 C2 C3 -104.07(15) . . . . ?
B1 C1 C2 B3 -1.30(18) . . . . ?
B4 C1 C2 B3 70.02(17) . . . . ?
B8 C1 C2 B3 109.22(14) . . . . ?
B1 C1 C2 B7 -72.23(17) . . . . ?
B4 C1 C2 B7 -0.91(18) . . . . ?
B8 C1 C2 B7 38.29(12) . . . . ?
B1 C1 C2 B8 -110.52(14) . . . . ?
B4 C1 C2 B8 -39.20(13) . . . . ?
C4 N1 C3 C2 -116.98(16) . . . . ?
C8 N1 C3 C2 61.67(19) . . . . ?
C1 C2 C3 N1 -90.84(17) . . . . ?
B3 C2 C3 N1 53.77(19) . . . . ?
B7 C2 C3 N1 129.46(14) . . . . ?
B8 C2 C3 N1 -160.97(13) . . . . ?
C8 N1 C4 C5 -0.9(2) . . . . ?
C3 N1 C4 C5 177.76(15) . . . . ?
N1 C4 C5 C6 -0.2(3) . . . . ?
C4 C5 C6 C7 0.6(3) . . . . ?
C5 C6 C7 C8 0.1(3) . . . . ?
C4 N1 C8 C7 1.5(3) . . . . ?
C3 N1 C8 C7 -177.10(15) . . . . ?
C6 C7 C8 N1 -1.1(3) . . . . ?
C2 C1 B1 B5 64.37(16) . . . . ?
B4 C1 B1 B5 -40.62(12) . . . . ?
B8 C1 B1 B5 -6.42(18) . . . . ?
C2 C1 B1 B4 104.99(14) . . . . ?
B8 C1 B1 B4 34.21(13) . . . . ?
C2 C1 B1 B2 3.27(17) . . . . ?
B4 C1 B1 B2 -101.72(14) . . . . ?
B8 C1 B1 B2 -67.51(17) . . . . ?
C1 B1 B2 B6 56.61(15) . . . . ?
B5 B1 B2 B6 -40.73(12) . . . . ?
B4 B1 B2 B6 -6.24(16) . . . . ?
C1 B1 B2 B5 97.34(14) . . . . ?
B4 B1 B2 B5 34.49(12) . . . . ?
C1 B1 B2 B3 -3.73(15) . . . . ?
B5 B1 B2 B3 -101.06(13) . . . . ?
B4 B1 B2 B3 -66.57(15) . . . . ?
C3 C2 B3 B6 151.02(14) . . . . ?
C1 C2 B3 B6 -63.35(16) . . . . ?
B7 C2 B3 B6 40.82(12) . . . . ?
B8 C2 B3 B6 6.86(18) . . . . ?
C3 C2 B3 B7 110.19(16) . . . . ?
C1 C2 B3 B7 -104.17(14) . . . . ?
B8 C2 B3 B7 -33.96(13) . . . . ?
C3 C2 B3 B2 -146.99(14) . . . . ?
C1 C2 B3 B2 -1.36(17) . . . . ?
B7 C2 B3 B2 102.81(13) . . . . ?
B8 C2 B3 B2 68.85(17) . . . . ?
B6 B2 B3 C2 -98.21(14) . . . . ?
B5 B2 B3 C2 -57.20(15) . . . . ?
B1 B2 B3 C2 3.04(15) . . . . ?
B5 B2 B3 B6 41.01(12) . . . . ?
B1 B2 B3 B6 101.25(13) . . . . ?
B6 B2 B3 B7 -34.47(12) . . . . ?
B5 B2 B3 B7 6.55(16) . . . . ?
B1 B2 B3 B7 66.78(15) . . . . ?
C2 C1 B4 B5 -65.35(16) . . . . ?
B1 C1 B4 B5 40.30(12) . . . . ?
B8 C1 B4 B5 -105.24(14) . . . . ?
C2 C1 B4 B8 39.89(13) . . . . ?
B1 C1 B4 B8 145.54(14) . . . . ?
C2 C1 B4 B9 -2.31(18) . . . . ?
B1 C1 B4 B9 103.34(14) . . . . ?
B8 C1 B4 B9 -42.21(12) . . . . ?
C2 C1 B4 B1 -105.65(15) . . . . ?
B8 C1 B4 B1 -145.54(14) . . . . ?
B5 B1 B4 C1 132.62(14) . . . . ?
B2 B1 B4 C1 98.23(14) . . . . ?
C1 B1 B4 B5 -132.62(14) . . . . ?
B2 B1 B4 B5 -34.39(12) . . . . ?
C1 B1 B4 B8 -30.44(12) . . . . ?
B5 B1 B4 B8 102.18(14) . . . . ?
B2 B1 B4 B8 67.79(15) . . . . ?
C1 B1 B4 B9 -93.85(14) . . . . ?
B5 B1 B4 B9 38.77(12) . . . . ?
B2 B1 B4 B9 4.38(17) . . . . ?
C1 B4 B5 B1 -37.78(11) . . . . ?
B8 B4 B5 B1 -98.67(14) . . . . ?
B9 B4 B5 B1 -137.52(13) . . . . ?
C1 B4 B5 B2 -0.56(17) . . . . ?
B8 B4 B5 B2 -61.45(17) . . . . ?
B9 B4 B5 B2 -100.31(14) . . . . ?
B1 B4 B5 B2 37.22(13) . . . . ?
C1 B4 B5 B9 99.75(13) . . . . ?
B8 B4 B5 B9 38.85(12) . . . . ?
B1 B4 B5 B9 137.52(13) . . . . ?
C1 B4 B5 B6 62.83(15) . . . . ?
B8 B4 B5 B6 1.93(17) . . . . ?
B9 B4 B5 B6 -36.92(12) . . . . ?
B1 B4 B5 B6 100.60(14) . . . . ?
C1 B1 B5 B4 41.07(12) . . . . ?
B2 B1 B5 B4 141.04(13) . . . . ?
C1 B1 B5 B2 -99.98(13) . . . . ?
B4 B1 B5 B2 -141.04(13) . . . . ?
C1 B1 B5 B9 3.37(17) . . . . ?
B4 B1 B5 B9 -37.70(12) . . . . ?
B2 B1 B5 B9 103.35(14) . . . . ?
C1 B1 B5 B6 -59.65(16) . . . . ?
B4 B1 B5 B6 -100.72(14) . . . . ?
B2 B1 B5 B6 40.32(12) . . . . ?
B6 B2 B5 B4 97.46(15) . . . . ?
B3 B2 B5 B4 57.70(17) . . . . ?
B1 B2 B5 B4 -36.65(13) . . . . ?
B6 B2 B5 B1 134.12(13) . . . . ?
B3 B2 B5 B1 94.35(14) . . . . ?
B6 B2 B5 B9 33.37(12) . . . . ?
B3 B2 B5 B9 -6.40(16) . . . . ?
B1 B2 B5 B9 -100.75(14) . . . . ?
B3 B2 B5 B6 -39.77(12) . . . . ?
B1 B2 B5 B6 -134.12(13) . . . . ?
C2 B3 B6 B7 -41.42(12) . . . . ?
B2 B3 B6 B7 -141.49(13) . . . . ?
C2 B3 B6 B2 100.07(14) . . . . ?
B7 B3 B6 B2 141.49(13) . . . . ?
C2 B3 B6 B9 -3.64(17) . . . . ?
B7 B3 B6 B9 37.77(12) . . . . ?
B2 B3 B6 B9 -103.71(14) . . . . ?
C2 B3 B6 B5 59.54(16) . . . . ?
B7 B3 B6 B5 100.96(14) . . . . ?
B2 B3 B6 B5 -40.53(12) . . . . ?
B5 B2 B6 B7 -97.76(14) . . . . ?
B3 B2 B6 B7 35.98(13) . . . . ?
B1 B2 B6 B7 -58.30(16) . . . . ?
B5 B2 B6 B3 -133.73(13) . . . . ?
B1 B2 B6 B3 -94.28(13) . . . . ?
B5 B2 B6 B9 -33.58(12) . . . . ?
B3 B2 B6 B9 100.16(14) . . . . ?
B1 B2 B6 B9 5.88(16) . . . . ?
B3 B2 B6 B5 133.73(13) . . . . ?
B1 B2 B6 B5 39.46(11) . . . . ?
B4 B5 B6 B7 -0.61(16) . . . . ?
B1 B5 B6 B7 63.88(16) . . . . ?
B2 B5 B6 B7 105.79(14) . . . . ?
B9 B5 B6 B7 -37.38(12) . . . . ?
B4 B5 B6 B3 -64.70(16) . . . . ?
B1 B5 B6 B3 -0.21(17) . . . . ?
B2 B5 B6 B3 41.70(12) . . . . ?
B9 B5 B6 B3 -101.47(14) . . . . ?
B4 B5 B6 B2 -106.40(14) . . . . ?
B1 B5 B6 B2 -41.91(12) . . . . ?
B9 B5 B6 B2 -143.17(13) . . . . ?
B4 B5 B6 B9 36.77(12) . . . . ?
B1 B5 B6 B9 101.26(14) . . . . ?
B2 B5 B6 B9 143.17(13) . . . . ?
C3 C2 B7 B6 -151.74(14) . . . . ?
C1 C2 B7 B6 66.73(15) . . . . ?
B3 C2 B7 B6 -40.14(12) . . . . ?
B8 C2 B7 B6 105.43(13) . . . . ?
C3 C2 B7 B9 145.24(14) . . . . ?
C1 C2 B7 B9 3.71(17) . . . . ?
B3 C2 B7 B9 -103.16(14) . . . . ?
B8 C2 B7 B9 42.40(12) . . . . ?
C3 C2 B7 B8 102.84(15) . . . . ?
C1 C2 B7 B8 -38.69(13) . . . . ?
B3 C2 B7 B8 -145.56(13) . . . . ?
C3 C2 B7 B3 -111.60(16) . . . . ?
C1 C2 B7 B3 106.87(15) . . . . ?
B8 C2 B7 B3 145.56(13) . . . . ?
B3 B6 B7 C2 37.64(11) . . . . ?
B2 B6 B7 C2 1.31(16) . . . . ?
B9 B6 B7 C2 -99.78(13) . . . . ?
B5 B6 B7 C2 -62.14(14) . . . . ?
B3 B6 B7 B9 137.42(13) . . . . ?
B2 B6 B7 B9 101.08(14) . . . . ?
B5 B6 B7 B9 37.64(12) . . . . ?
B3 B6 B7 B8 98.84(14) . . . . ?
B2 B6 B7 B8 62.50(16) . . . . ?
B9 B6 B7 B8 -38.58(12) . . . . ?
B5 B6 B7 B8 -0.94(16) . . . . ?
B2 B6 B7 B3 -36.34(13) . . . . ?
B9 B6 B7 B3 -137.42(13) . . . . ?
B5 B6 B7 B3 -99.78(14) . . . . ?
B6 B3 B7 C2 -132.80(13) . . . . ?
B2 B3 B7 C2 -98.28(14) . . . . ?
C2 B3 B7 B6 132.80(13) . . . . ?
B2 B3 B7 B6 34.52(12) . . . . ?
C2 B3 B7 B9 93.97(14) . . . . ?
B6 B3 B7 B9 -38.82(12) . . . . ?
B2 B3 B7 B9 -4.31(17) . . . . ?
C2 B3 B7 B8 30.56(12) . . . . ?
B6 B3 B7 B8 -102.24(14) . . . . ?
B2 B3 B7 B8 -67.72(15) . . . . ?
B1 C1 B8 C2 103.03(15) . . . . ?
B4 C1 B8 C2 138.41(13) . . . . ?
C2 C1 B8 B4 -138.41(13) . . . . ?
B1 C1 B8 B4 -35.38(14) . . . . ?
C2 C1 B8 B7 -34.89(11) . . . . ?
B1 C1 B8 B7 68.14(16) . . . . ?
B4 C1 B8 B7 103.52(14) . . . . ?
C2 C1 B8 B9 -96.37(13) . . . . ?
B1 C1 B8 B9 6.66(18) . . . . ?
B4 C1 B8 B9 42.04(12) . . . . ?
C3 C2 B8 C1 109.31(15) . . . . ?
B3 C2 B8 C1 -104.33(15) . . . . ?
B7 C2 B8 C1 -139.30(13) . . . . ?
C3 C2 B8 B4 144.96(13) . . . . ?
C1 C2 B8 B4 35.65(12) . . . . ?
B3 C2 B8 B4 -68.69(16) . . . . ?
B7 C2 B8 B4 -103.65(14) . . . . ?
C3 C2 B8 B7 -111.39(15) . . . . ?
C1 C2 B8 B7 139.30(13) . . . . ?
B3 C2 B8 B7 34.96(14) . . . . ?
C3 C2 B8 B9 -153.41(14) . . . . ?
C1 C2 B8 B9 97.27(14) . . . . ?
B3 C2 B8 B9 -7.06(18) . . . . ?
B7 C2 B8 B9 -42.02(12) . . . . ?
B5 B4 B8 C1 91.74(14) . . . . ?
B9 B4 B8 C1 131.19(13) . . . . ?
B1 B4 B8 C1 28.85(12) . . . . ?
C1 B4 B8 C2 -33.31(11) . . . . ?
B5 B4 B8 C2 58.43(15) . . . . ?
B9 B4 B8 C2 97.88(13) . . . . ?
B1 B4 B8 C2 -4.46(15) . . . . ?
C1 B4 B8 B7 -94.26(13) . . . . ?
B5 B4 B8 B7 -2.53(17) . . . . ?
B9 B4 B8 B7 36.93(12) . . . . ?
B1 B4 B8 B7 -65.42(15) . . . . ?
C1 B4 B8 B9 -131.19(13) . . . . ?
B5 B4 B8 B9 -39.46(12) . . . . ?
B1 B4 B8 B9 -102.35(14) . . . . ?
C2 B7 B8 C1 32.69(10) . . . . ?
B6 B7 B8 C1 -59.07(15) . . . . ?
B9 B7 B8 C1 -98.25(13) . . . . ?
B3 B7 B8 C1 3.83(15) . . . . ?
B6 B7 B8 C2 -91.76(13) . . . . ?
B9 B7 B8 C2 -130.94(13) . . . . ?
B3 B7 B8 C2 -28.86(11) . . . . ?
C2 B7 B8 B4 93.90(14) . . . . ?
B6 B7 B8 B4 2.14(16) . . . . ?
B9 B7 B8 B4 -37.04(12) . . . . ?
B3 B7 B8 B4 65.04(15) . . . . ?
C2 B7 B8 B9 130.94(13) . . . . ?
B6 B7 B8 B9 39.18(12) . . . . ?
B3 B7 B8 B9 102.07(13) . . . . ?
C2 B7 B9 B4 -5.00(16) . . . . ?
B6 B7 B9 B4 -100.05(14) . . . . ?
B8 B7 B9 B4 37.03(13) . . . . ?
B3 B7 B9 B4 -62.06(16) . . . . ?
C2 B7 B9 B8 -42.02(11) . . . . ?
B6 B7 B9 B8 -137.08(13) . . . . ?
B3 B7 B9 B8 -99.09(14) . . . . ?
C2 B7 B9 B6 95.05(13) . . . . ?
B8 B7 B9 B6 137.08(13) . . . . ?
B3 B7 B9 B6 37.99(12) . . . . ?
C2 B7 B9 B5 57.36(15) . . . . ?
B6 B7 B9 B5 -37.69(12) . . . . ?
B8 B7 B9 B5 99.39(14) . . . . ?
B3 B7 B9 B5 0.30(17) . . . . ?
C1 B4 B9 B7 4.52(17) . . . . ?
B5 B4 B9 B7 99.57(14) . . . . ?
B8 B4 B9 B7 -37.14(12) . . . . ?
B1 B4 B9 B7 61.61(16) . . . . ?
C1 B4 B9 B8 41.67(12) . . . . ?
B5 B4 B9 B8 136.72(13) . . . . ?
B1 B4 B9 B8 98.75(13) . . . . ?
C1 B4 B9 B6 -57.85(16) . . . . ?
B5 B4 B9 B6 37.20(12) . . . . ?
B8 B4 B9 B6 -99.52(13) . . . . ?
B1 B4 B9 B6 -0.77(17) . . . . ?
C1 B4 B9 B5 -95.05(14) . . . . ?
B8 B4 B9 B5 -136.72(13) . . . . ?
B1 B4 B9 B5 -37.97(12) . . . . ?
C1 B8 B9 B7 97.02(13) . . . . ?
C2 B8 B9 B7 41.55(12) . . . . ?
B4 B8 B9 B7 138.57(14) . . . . ?
C1 B8 B9 B4 -41.55(12) . . . . ?
C2 B8 B9 B4 -97.02(13) . . . . ?
B7 B8 B9 B4 -138.57(14) . . . . ?
C1 B8 B9 B6 59.43(15) . . . . ?
C2 B8 B9 B6 3.96(16) . . . . ?
B4 B8 B9 B6 100.98(14) . . . . ?
B7 B8 B9 B6 -37.59(12) . . . . ?
C1 B8 B9 B5 -3.72(16) . . . . ?
C2 B8 B9 B5 -59.19(15) . . . . ?
B4 B8 B9 B5 37.83(12) . . . . ?
B7 B8 B9 B5 -100.74(14) . . . . ?
B3 B6 B9 B7 -38.46(12) . . . . ?
B2 B6 B9 B7 -104.34(14) . . . . ?
B5 B6 B9 B7 -137.72(13) . . . . ?
B7 B6 B9 B4 101.01(14) . . . . ?
B3 B6 B9 B4 62.55(16) . . . . ?
B2 B6 B9 B4 -3.33(17) . . . . ?
B5 B6 B9 B4 -36.70(12) . . . . ?
B7 B6 B9 B8 38.07(12) . . . . ?
B3 B6 B9 B8 -0.39(17) . . . . ?
B2 B6 B9 B8 -66.27(16) . . . . ?
B5 B6 B9 B8 -99.65(14) . . . . ?
B7 B6 B9 B5 137.72(13) . . . . ?
B3 B6 B9 B5 99.25(13) . . . . ?
B2 B6 B9 B5 33.38(12) . . . . ?
B4 B5 B9 B7 -101.25(14) . . . . ?
B1 B5 B9 B7 -62.73(16) . . . . ?
B2 B5 B9 B7 3.93(17) . . . . ?
B6 B5 B9 B7 37.16(12) . . . . ?
B1 B5 B9 B4 38.52(12) . . . . ?
B2 B5 B9 B4 105.18(14) . . . . ?
B6 B5 B9 B4 138.41(13) . . . . ?
B4 B5 B9 B8 -38.17(12) . . . . ?
B1 B5 B9 B8 0.36(17) . . . . ?
B2 B5 B9 B8 67.02(16) . . . . ?
B6 B5 B9 B8 100.25(13) . . . . ?
B4 B5 B9 B6 -138.41(13) . . . . ?
B1 B5 B9 B6 -99.89(13) . . . . ?
B2 B5 B9 B6 -33.23(12) . . . . ?
